data_4313124
loop_
_publ_author_name
'Kuang-Hway Yih'
'Gene-Hsiang Lee'
'Yu Wang'

_publ_section_title
;
 Syntheses, Reactivity, and Crystal Structures of Molybdenum Complexes
 with Pyridine-2-thionate (pyS)-Containing Ligands: Crystal Structures of
 [Mo(\h3-C3H5)(CO)2]2(\m-\h1,\h2-pyS)2,
 exo-[Mo(\h3-C3H5)(CO)(\h2-pyS)(\h2-dppe)],
 [Mo(CO)3(\h1-SC5H4NH)(\h2-dppm)], and [Mo(CO)(\h2-pyS)2(\h2-dppm)]
;
_journal_name_full 'Inorganic Chemistry'
_journal_page_first 1092
_journal_page_last 1100
_journal_paper_doi 10.1021/ic020579x
_journal_volume 42
_journal_year 2003
_chemical_formula_sum 'C20 H18 Mo2 N2 O4 S2'
_chemical_formula_weight 606.36
_chemical_name_systematic
;
  ?
;
_space_group_IT_number 60
_symmetry_cell_setting orthorhombic
_symmetry_space_group_name_Hall '-P 2n 2ab'
_symmetry_space_group_name_H-M 'P b c n'
_atom_sites_solution_hydrogens geom
_atom_sites_solution_primary direct
_atom_sites_solution_secondary difmap
_audit_creation_method SHELXL-97
_cell_angle_alpha 90.00
_cell_angle_beta 90.00
_cell_angle_gamma 90.00
_cell_formula_units_Z 4
_cell_length_a 8.3128(1)
_cell_length_b 16.1704(2)
_cell_length_c 16.6140(2)
_cell_measurement_reflns_used all
_cell_measurement_temperature 295(2)
_cell_measurement_theta_max 27.50
_cell_measurement_theta_min 2.45
_cell_volume 2233.28(5)
_computing_cell_refinement DENZO-SMN
_computing_data_collection 'NONIUS COLLECT'
_computing_data_reduction DENZO-SMN
_computing_molecular_graphics SHELXTL
_computing_publication_material SHELXTL
_computing_structure_refinement 'SHELXL-97 (Sheldrick, 1997)'
_computing_structure_solution 'SHELXS-97 (Sheldrick, 1990)'
_diffrn_ambient_temperature 295(2)
_diffrn_measured_fraction_theta_full 1.000
_diffrn_measured_fraction_theta_max 1.000
_diffrn_measurement_device_type 'NONIUS KappaCCD'
_diffrn_measurement_method '\w scans'
_diffrn_radiation_monochromator graphite
_diffrn_radiation_source 'fine-focus sealed tube'
_diffrn_radiation_type MoK\a
_diffrn_radiation_wavelength 0.71073
_diffrn_reflns_av_R_equivalents 0.0662
_diffrn_reflns_av_sigmaI/netI 0.0505
_diffrn_reflns_limit_h_max 9
_diffrn_reflns_limit_h_min -10
_diffrn_reflns_limit_k_max 21
_diffrn_reflns_limit_k_min -19
_diffrn_reflns_limit_l_max 21
_diffrn_reflns_limit_l_min -20
_diffrn_reflns_number 14552
_diffrn_reflns_theta_full 27.50
_diffrn_reflns_theta_max 27.50
_diffrn_reflns_theta_min 2.45
_diffrn_standards_decay_% 0
_exptl_absorpt_coefficient_mu 1.339
_exptl_absorpt_correction_T_max 0.962
_exptl_absorpt_correction_T_min 0.899
_exptl_absorpt_correction_type multi-scan
_exptl_crystal_colour yellow
_exptl_crystal_density_diffrn 1.803
_exptl_crystal_density_meas ?
_exptl_crystal_density_method 'not measured'
_exptl_crystal_description plate
_exptl_crystal_F_000 1200
_exptl_crystal_size_max 0.15
_exptl_crystal_size_mid 0.10
_exptl_crystal_size_min 0.03
_refine_diff_density_max 1.670
_refine_diff_density_min -1.980
_refine_diff_density_rms 0.466
_refine_ls_extinction_coef 0.0199(14)
_refine_ls_extinction_expression Fc^*^=kFc[1+0.001xFc^2^\l^3^/sin(2\q)]^-1/4^
_refine_ls_extinction_method SHELXL
_refine_ls_goodness_of_fit_ref 1.159
_refine_ls_hydrogen_treatment mixed
_refine_ls_matrix_type full
_refine_ls_number_parameters 137
_refine_ls_number_reflns 2558
_refine_ls_number_restraints 0
_refine_ls_restrained_S_all 1.159
_refine_ls_R_factor_all 0.1018
_refine_ls_R_factor_gt 0.0510
_refine_ls_shift/su_max 0.000
_refine_ls_shift/su_mean 0.000
_refine_ls_structure_factor_coef Fsqd
_refine_ls_weighting_details 'calc w=1/[\s^2^(Fo^2^)+(0.0787P)^2^+0.0000P] where P=(Fo^2^+2Fc^2^)/3'
_refine_ls_weighting_scheme calc
_refine_ls_wR_factor_gt 0.1063
_refine_ls_wR_factor_ref 0.1518
_reflns_number_gt 1646
_reflns_number_total 2558
_reflns_threshold_expression >2sigma(I)
_cod_data_source_file ic020579x_4.cif
_cod_data_source_block ic8912
_cod_depositor_comments
;
The following automatic conversions were performed:

'_symmetry_cell_setting' value 'Orthorhombic' changed to
'orthorhombic' according to the built-in table from CIF Core
dictionary named 'cif_core.dic' version 2.4.1 from 2010-06-29.

Automatic conversion script
Id: cif_fix_values 1646 2011-03-28 12:23:43Z adriana 

The following automatic conversions were performed:

'_exptl_crystal_density_meas' value 'not_measured' was changed to '?'
- the value is perceived as not measured.

Automatic conversion script
Id: cif_fix_values 3008 2015-01-20 13:52:24Z robertas 
;
_cod_database_code 4313124

loop_
_symmetry_equiv_pos_as_xyz
'x, y, z'
'-x+1/2, -y+1/2, z+1/2'
'-x, y, -z+1/2'
'x+1/2, -y+1/2, -z'
'-x, -y, -z'
'x-1/2, y-1/2, -z-1/2'
'x, -y, z-1/2'
'-x-1/2, y-1/2, z'

loop_
_atom_site_label
_atom_site_type_symbol
_atom_site_fract_x
_atom_site_fract_y
_atom_site_fract_z
_atom_site_U_iso_or_equiv
_atom_site_adp_type
_atom_site_occupancy
_atom_site_symmetry_multiplicity
_atom_site_calc_flag
_atom_site_refinement_flags
_atom_site_disorder_assembly
_atom_site_disorder_group
Mo1 Mo -0.04486(6) 0.34733(3) 0.13650(3) 0.0461(3) Uani 1 1 d . . .
S1 S 0.19694(16) 0.31845(9) 0.22838(8) 0.0483(4) Uani 1 1 d . . .
O1 O -0.0817(6) 0.5386(3) 0.1511(3) 0.0783(15) Uani 1 1 d . . .
O2 O 0.2117(6) 0.4202(3) 0.0215(3) 0.0828(14) Uani 1 1 d . . .
N1 N 0.0368(5) 0.2145(3) 0.1416(3) 0.0467(11) Uani 1 1 d . . .
C1 C -0.0721(8) 0.4677(4) 0.1485(3) 0.0595(17) Uani 1 1 d . . .
C2 C 0.1155(8) 0.3902(4) 0.0619(4) 0.0588(15) Uani 1 1 d . . .
C3 C -0.3066(8) 0.3809(4) 0.0945(4) 0.0688(17) Uani 1 1 d . . .
H3A H -0.3916 0.3763 0.1342 0.083 Uiso 1 1 calc R . .
H3B H -0.3180 0.4279 0.0586 0.083 Uiso 1 1 calc R . .
C4 C -0.2495(8) 0.3076(4) 0.0610(4) 0.0680(17) Uani 1 1 d . . .
H4A H -0.3042 0.2547 0.0698 0.082 Uiso 1 1 calc R . .
C5 C -0.1212(9) 0.3153(5) 0.0068(4) 0.0726(18) Uani 1 1 d . . .
H5A H -0.1264 0.3607 -0.0313 0.087 Uiso 1 1 calc R . .
H5B H -0.0785 0.2645 -0.0158 0.087 Uiso 1 1 calc R . .
C6 C 0.1569(6) 0.2168(3) 0.1955(3) 0.0471(12) Uani 1 1 d . . .
C7 C 0.2385(8) 0.1454(3) 0.2189(4) 0.0596(15) Uani 1 1 d . . .
H7A H 0.3213 0.1476 0.2564 0.072 Uiso 1 1 calc R . .
C8 C 0.1926(8) 0.0714(4) 0.1847(4) 0.0680(17) Uani 1 1 d . . .
H8A H 0.2447 0.0227 0.1991 0.082 Uiso 1 1 calc R . .
C9 C 0.0714(8) 0.0696(4) 0.1299(4) 0.0645(18) Uani 1 1 d . . .
H9A H 0.0403 0.0197 0.1068 0.077 Uiso 1 1 calc R . .
C10 C -0.0051(8) 0.1418(3) 0.1087(4) 0.0576(15) Uani 1 1 d . . .
H10A H -0.0875 0.1402 0.0709 0.069 Uiso 1 1 calc R . .

loop_
_atom_site_aniso_label
_atom_site_aniso_U_11
_atom_site_aniso_U_22
_atom_site_aniso_U_33
_atom_site_aniso_U_23
_atom_site_aniso_U_13
_atom_site_aniso_U_12
Mo1 0.0545(4) 0.0470(3) 0.0367(3) -0.00029(18) -0.0034(2) 0.0072(2)
S1 0.0497(8) 0.0506(8) 0.0446(7) -0.0022(6) -0.0038(6) -0.0019(6)
O1 0.118(4) 0.044(3) 0.073(3) -0.002(2) 0.006(2) 0.019(2)
O2 0.095(3) 0.086(3) 0.067(3) 0.005(2) 0.029(3) -0.002(3)
N1 0.052(3) 0.043(3) 0.045(3) -0.0049(19) -0.002(2) 0.003(2)
C1 0.071(4) 0.069(4) 0.039(3) 0.005(3) 0.004(2) 0.014(3)
C2 0.072(4) 0.059(3) 0.045(3) -0.004(3) 0.003(3) 0.008(3)
C3 0.060(4) 0.093(5) 0.053(4) 0.005(4) -0.010(3) 0.024(3)
C4 0.065(4) 0.077(4) 0.062(4) -0.008(3) -0.026(3) 0.008(3)
C5 0.089(5) 0.090(5) 0.039(3) -0.010(3) -0.014(4) 0.016(4)
C6 0.048(3) 0.051(3) 0.042(3) -0.002(2) 0.001(2) 0.003(2)
C7 0.063(4) 0.058(4) 0.058(4) 0.004(3) -0.005(3) 0.012(3)
C8 0.077(4) 0.049(3) 0.078(5) 0.003(3) 0.010(4) 0.013(3)
C9 0.074(4) 0.049(3) 0.070(4) -0.011(3) 0.007(3) -0.001(3)
C10 0.062(4) 0.056(4) 0.055(4) -0.011(3) 0.000(3) -0.002(3)

loop_
_atom_type_symbol
_atom_type_description
_atom_type_scat_dispersion_real
_atom_type_scat_dispersion_imag
_atom_type_scat_source
C C 0.0033 0.0016 'International Tables Vol C Tables 4.2.6.8 and 6.1.1.4'
H H 0.0000 0.0000 'International Tables Vol C Tables 4.2.6.8 and 6.1.1.4'
N N 0.0061 0.0033 'International Tables Vol C Tables 4.2.6.8 and 6.1.1.4'
O O 0.0106 0.0060 'International Tables Vol C Tables 4.2.6.8 and 6.1.1.4'
S S 0.1246 0.1234 'International Tables Vol C Tables 4.2.6.8 and 6.1.1.4'
Mo Mo -1.6832 0.6857 'International Tables Vol C Tables 4.2.6.8 and 6.1.1.4'

loop_
_geom_angle_atom_site_label_1
_geom_angle_atom_site_label_2
_geom_angle_atom_site_label_3
_geom_angle
_geom_angle_site_symmetry_1
_geom_angle_site_symmetry_3
_geom_angle_publ_flag
C2 Mo1 C1 77.9(2) . . ?
C2 Mo1 C4 105.6(3) . . ?
C1 Mo1 C4 104.9(2) . . ?
C2 Mo1 N1 99.0(2) . . ?
C1 Mo1 N1 166.5(2) . . ?
C4 Mo1 N1 88.6(2) . . ?
C2 Mo1 C5 71.0(2) . . ?
C1 Mo1 C5 106.6(2) . . ?
C4 Mo1 C5 36.1(2) . . ?
N1 Mo1 C5 84.5(2) . . ?
C2 Mo1 C3 111.3(2) . . ?
C1 Mo1 C3 72.2(2) . . ?
C4 Mo1 C3 35.4(2) . . ?
N1 Mo1 C3 120.7(2) . . ?
C5 Mo1 C3 61.3(2) . . ?
C2 Mo1 S1 84.67(18) . . ?
C1 Mo1 S1 102.09(18) . . ?
C4 Mo1 S1 152.60(18) . . ?
N1 Mo1 S1 64.43(12) . . ?
C5 Mo1 S1 136.93(18) . . ?
C3 Mo1 S1 160.78(16) . . ?
C2 Mo1 S1 159.95(18) . 3 ?
C1 Mo1 S1 91.94(17) . 3 ?
C4 Mo1 S1 93.61(19) . 3 ?
N1 Mo1 S1 86.74(11) . 3 ?
C5 Mo1 S1 128.94(19) . 3 ?
C3 Mo1 S1 81.30(17) . 3 ?
S1 Mo1 S1 80.54(5) . 3 ?
C6 S1 Mo1 80.66(17) . . ?
C6 S1 Mo1 109.90(18) . 3 ?
Mo1 S1 Mo1 95.70(5) . 3 ?
C6 N1 C10 119.2(5) . . ?
C6 N1 Mo1 102.9(3) . . ?
C10 N1 Mo1 137.8(4) . . ?
O1 C1 Mo1 175.5(5) . . ?
O2 C2 Mo1 175.2(5) . . ?
C4 C3 Mo1 66.8(3) . . ?
C3 C4 C5 116.1(7) . . ?
C3 C4 Mo1 77.8(4) . . ?
C5 C4 Mo1 75.7(4) . . ?
C4 C5 Mo1 68.2(3) . . ?
N1 C6 C7 121.7(5) . . ?
N1 C6 S1 111.9(4) . . ?
C7 C6 S1 126.4(5) . . ?
C8 C7 C6 118.0(6) . . ?
C9 C8 C7 120.0(6) . . ?
C8 C9 C10 119.8(6) . . ?
N1 C10 C9 121.3(6) . . ?

loop_
_geom_bond_atom_site_label_1
_geom_bond_atom_site_label_2
_geom_bond_distance
_geom_bond_site_symmetry_2
_geom_bond_publ_flag
Mo1 C2 1.948(7) . ?
Mo1 C1 1.970(7) . ?
Mo1 C4 2.209(6) . ?
Mo1 N1 2.253(5) . ?
Mo1 C5 2.305(6) . ?
Mo1 C3 2.349(6) . ?
Mo1 S1 2.5669(14) . ?
Mo1 S1 2.6184(14) 3 ?
S1 C6 1.764(5) . ?
S1 Mo1 2.6184(14) 3 ?
O1 C1 1.150(7) . ?
O2 C2 1.152(7) . ?
N1 C6 1.342(7) . ?
N1 C10 1.343(7) . ?
C3 C4 1.393(8) . ?
C4 C5 1.402(9) . ?
C6 C7 1.394(7) . ?
C7 C8 1.378(8) . ?
C8 C9 1.358(9) . ?
C9 C10 1.376(9) . ?
